data_4065376
loop_
_publ_author_name
'Jim\'enez, M. Victoria'
'Fern\'andez-Tornos, Javier'
'P\'erez-Torrente, Jes\'us J.'
'Modrego, Francisco J.'
'Winterle, Sonja'
'Cunchillos, Carmen'
'Lahoz, Fernando J.'
'Oro, Luis A.'

_publ_section_title
;
 Iridium(I) Complexes with Hemilabile N-Heterocyclic Carbenes: Efficient
 and Versatile Transfer Hydrogenation Catalysts
;
_journal_issue 20
_journal_name_full Organometallics
_journal_page_first 5493
_journal_paper_doi 10.1021/om200747k
_journal_volume 30
_journal_year 2011
_chemical_formula_moiety 'C20 H26 Br Ir N2 O'
_chemical_formula_sum 'C20 H26 Br Ir N2 O'
_chemical_formula_weight 582.54
_chemical_name_systematic
; 
 ? 
;
_space_group_IT_number 14
_symmetry_cell_setting monoclinic
_symmetry_space_group_name_Hall '-P 2yn'
_symmetry_space_group_name_H-M 'P 1 21/n 1'
_atom_sites_solution_hydrogens geom
_atom_sites_solution_primary direct
_atom_sites_solution_secondary difmap
_audit_creation_method SHELXL-97
_cell_angle_alpha 90.00
_cell_angle_beta 119.226(2)
_cell_angle_gamma 90.00
_cell_formula_units_Z 4
_cell_length_a 14.346(2)
_cell_length_b 10.8182(17)
_cell_length_c 14.463(2)
_cell_measurement_reflns_used 5259
_cell_measurement_temperature 100(2)
_cell_measurement_theta_max 27.0135
_cell_measurement_theta_min 2.488
_cell_volume 1958.9(5)
_computing_cell_refinement 'SAINT+ v. 6.45 (Bruker AXS, 2003)'
_computing_data_collection 'SMART v. 5.611 (Bruker AXS, 2000)'
_computing_data_reduction 'SAINT+ v. 6.45 (Bruker AXS, 2003)'
_computing_molecular_graphics 'XP program, SHELXTL v6.12, Bruker2000'
_computing_publication_material 'XCIF program, SHELXTLv6.12, BrukerAXS'
_computing_structure_refinement 'SHELXL-97 (Sheldrick, 1997)'
_computing_structure_solution 'SHELXS-97 (Sheldrick, 1990)'
_diffrn_ambient_temperature 100(2)
_diffrn_detector_area_resol_mean 8.26
_diffrn_measured_fraction_theta_full 0.992
_diffrn_measured_fraction_theta_max 0.992
_diffrn_measurement_device_type 'Bruker SMART APEX CCD system'
_diffrn_measurement_method '\w rotations with narrow frames'
_diffrn_radiation_monochromator graphite
_diffrn_radiation_source 'fine-focus sealed tube'
_diffrn_radiation_type MoK\a
_diffrn_radiation_wavelength 0.71073
_diffrn_reflns_av_R_equivalents 0.0301
_diffrn_reflns_av_sigmaI/netI 0.0338
_diffrn_reflns_limit_h_max 18
_diffrn_reflns_limit_h_min -12
_diffrn_reflns_limit_k_max 12
_diffrn_reflns_limit_k_min -13
_diffrn_reflns_limit_l_max 17
_diffrn_reflns_limit_l_min -18
_diffrn_reflns_number 12159
_diffrn_reflns_theta_full 27.10
_diffrn_reflns_theta_max 27.10
_diffrn_reflns_theta_min 2.48
_diffrn_standards_decay_% 'no decay'
_exptl_absorpt_coefficient_mu 8.866
_exptl_absorpt_correction_T_max 0.265
_exptl_absorpt_correction_T_min 0.245
_exptl_absorpt_correction_type multi-scan
_exptl_absorpt_process_details
; 
 SADABS: Area-Detector Absorption Correction. (1996)  Bruker-AXS 
 within SAINT+ package, v. 6.45.                    
;
_exptl_crystal_colour yellow
_exptl_crystal_density_diffrn 1.975
_exptl_crystal_density_method 'not measured'
_exptl_crystal_description block
_exptl_crystal_F_000 1120
_exptl_crystal_size_max 0.16
_exptl_crystal_size_mid 0.15
_exptl_crystal_size_min 0.15
_refine_diff_density_max 1.730
_refine_diff_density_min -0.686
_refine_diff_density_rms 0.136
_refine_ls_extinction_method none
_refine_ls_goodness_of_fit_ref 1.039
_refine_ls_hydrogen_treatment constr
_refine_ls_matrix_type full
_refine_ls_number_parameters 228
_refine_ls_number_reflns 4289
_refine_ls_number_restraints 0
_refine_ls_restrained_S_all 1.039
_refine_ls_R_factor_all 0.0312
_refine_ls_R_factor_gt 0.0269
_refine_ls_shift/su_max 0.003
_refine_ls_shift/su_mean 0.000
_refine_ls_structure_factor_coef Fsqd
_refine_ls_weighting_details 'calc w=1/[\s^2^(Fo^2^)+(0.0306P)^2^+3.0919P] where P=(Fo^2^+2Fc^2^)/3'
_refine_ls_weighting_scheme calc
_refine_ls_wR_factor_gt 0.0634
_refine_ls_wR_factor_ref 0.0651
_reflns_number_gt 3856
_reflns_number_total 4289
_reflns_threshold_expression >2sigma(I)
_cod_data_source_file om200747k_si_002.cif
_cod_data_source_block compound_7
_cod_original_sg_symbol_H-M P21/n
_cod_database_code 4065376

loop_
_symmetry_equiv_pos_as_xyz
'x, y, z'
'-x+1/2, y+1/2, -z+1/2'
'-x, -y, -z'
'x-1/2, -y-1/2, z-1/2'

loop_
_atom_site_label
_atom_site_type_symbol
_atom_site_fract_x
_atom_site_fract_y
_atom_site_fract_z
_atom_site_U_iso_or_equiv
_atom_site_adp_type
_atom_site_occupancy
_atom_site_symmetry_multiplicity
_atom_site_calc_flag
_atom_site_refinement_flags
Ir1 Ir -0.079718(12) 0.828765(14) 0.224223(12) 0.01905(6) Uani 1 1 d .
Br1 Br -0.15793(4) 0.72737(5) 0.04738(4) 0.03414(12) Uani 1 1 d .
N1 N -0.0375(3) 1.0487(3) 0.1202(3) 0.0238(8) Uani 1 1 d .
N2 N 0.1034(3) 0.9377(3) 0.1955(3) 0.0220(7) Uani 1 1 d .
O1 O 0.3607(3) 0.8705(4) 0.2365(3) 0.0443(9) Uani 1 1 d .
C1 C 0.0024(3) 0.9448(4) 0.1791(3) 0.0203(8) Uani 1 1 d .
C2 C 0.0381(4) 1.1034(4) 0.1001(3) 0.0274(10) Uani 1 1 d .
H2 H 0.0288 1.1765 0.0601 0.033 Uiso 1 1 calc R
C3 C 0.1256(4) 1.0353(4) 0.1467(3) 0.0270(9) Uani 1 1 d .
H3 H 0.1909 1.0501 0.1468 0.032 Uiso 1 1 calc R
C4 C -0.1466(4) 1.0914(5) 0.0793(4) 0.0333(11) Uani 1 1 d .
H4A H -0.1952 1.0375 0.0211 0.050 Uiso 1 1 calc R
H4B H -0.1529 1.1763 0.0532 0.050 Uiso 1 1 calc R
H4C H -0.1653 1.0893 0.1360 0.050 Uiso 1 1 calc R
C5 C 0.1786(4) 0.8387(4) 0.2545(4) 0.0284(10) Uani 1 1 d .
H5A H 0.1482 0.7870 0.2897 0.034 Uiso 1 1 calc R
H5B H 0.2459 0.8755 0.3103 0.034 Uiso 1 1 calc R
C6 C 0.2030(4) 0.7582(5) 0.1838(4) 0.0320(10) Uani 1 1 d .
C7 C 0.1335(4) 0.6655(4) 0.1239(4) 0.0343(11) Uani 1 1 d .
H7 H 0.0688 0.6558 0.1261 0.041 Uiso 1 1 calc R
C8 C 0.1540(4) 0.5857(5) 0.0604(4) 0.0420(12) Uani 1 1 d .
H8 H 0.1047 0.5227 0.0200 0.050 Uiso 1 1 calc R
C9 C 0.2475(4) 0.6009(5) 0.0581(4) 0.0429(13) Uani 1 1 d .
H9 H 0.2637 0.5466 0.0163 0.052 Uiso 1 1 calc R
C10 C 0.3192(4) 0.6940(5) 0.1157(4) 0.0377(12) Uani 1 1 d .
H10 H 0.3837 0.7035 0.1131 0.045 Uiso 1 1 calc R
C11 C 0.2955(4) 0.7731(5) 0.1773(4) 0.0366(11) Uani 1 1 d .
C12 C 0.4572(5) 0.8856(8) 0.2339(6) 0.0655(19) Uani 1 1 d .
H12A H 0.4971 0.8076 0.2535 0.098 Uiso 1 1 calc R
H12B H 0.5002 0.9503 0.2840 0.098 Uiso 1 1 calc R
H12C H 0.4413 0.9092 0.1622 0.098 Uiso 1 1 calc R
C13 C -0.1297(4) 0.6785(4) 0.2920(4) 0.0290(10) Uani 1 1 d .
H13 H -0.1139 0.6241 0.2500 0.035 Uiso 1 1 calc R
C14 C -0.2123(3) 0.7616(4) 0.2431(3) 0.0254(9) Uani 1 1 d .
H14 H -0.2529 0.7566 0.1681 0.031 Uiso 1 1 calc R
C15 C -0.2455(4) 0.8592(5) 0.2951(4) 0.0349(11) Uani 1 1 d .
H15A H -0.2796 0.8189 0.3324 0.042 Uiso 1 1 calc R
H15B H -0.2993 0.9136 0.2397 0.042 Uiso 1 1 calc R
C16 C -0.1525(3) 0.9381(4) 0.3739(3) 0.0286(10) Uani 1 1 d .
H16A H -0.1238 0.9018 0.4455 0.034 Uiso 1 1 calc R
H16B H -0.1791 1.0221 0.3756 0.034 Uiso 1 1 calc R
C17 C -0.0617(3) 0.9484(4) 0.3467(3) 0.0249(9) Uani 1 1 d .
H17 H -0.0636 1.0140 0.3022 0.030 Uiso 1 1 calc R
C18 C 0.0241(3) 0.8643(4) 0.3852(3) 0.0251(9) Uani 1 1 d .
H18 H 0.0780 0.8768 0.3659 0.030 Uiso 1 1 calc R
C19 C 0.0354(3) 0.7563(5) 0.4549(3) 0.0309(10) Uani 1 1 d .
H19A H 0.0511 0.7878 0.5253 0.037 Uiso 1 1 calc R
H19B H 0.0973 0.7062 0.4649 0.037 Uiso 1 1 calc R
C20 C -0.0631(4) 0.6721(5) 0.4125(4) 0.0410(13) Uani 1 1 d .
H20A H -0.0397 0.5857 0.4341 0.049 Uiso 1 1 calc R
H20B H -0.1077 0.6971 0.4442 0.049 Uiso 1 1 calc R

loop_
_atom_site_aniso_label
_atom_site_aniso_U_11
_atom_site_aniso_U_22
_atom_site_aniso_U_33
_atom_site_aniso_U_23
_atom_site_aniso_U_13
_atom_site_aniso_U_12
Ir1 0.01839(9) 0.01923(10) 0.01741(9) -0.00255(6) 0.00709(7) -0.00113(6)
Br1 0.0311(2) 0.0437(3) 0.0284(2) -0.0176(2) 0.01505(19) -0.0106(2)
N1 0.0301(19) 0.0191(18) 0.0220(17) -0.0015(14) 0.0124(15) 0.0028(15)
N2 0.0255(17) 0.0213(18) 0.0197(17) -0.0023(14) 0.0115(14) 0.0003(14)
O1 0.0285(18) 0.057(2) 0.048(2) 0.0009(19) 0.0188(17) -0.0071(17)
C1 0.026(2) 0.024(2) 0.0107(17) -0.0049(15) 0.0081(16) -0.0019(17)
C2 0.042(3) 0.022(2) 0.024(2) -0.0046(18) 0.020(2) -0.0053(19)
C3 0.034(2) 0.026(2) 0.026(2) -0.0059(18) 0.0185(19) -0.0066(19)
C4 0.037(3) 0.031(3) 0.033(2) 0.009(2) 0.017(2) 0.013(2)
C5 0.028(2) 0.036(3) 0.024(2) 0.0068(19) 0.0152(19) 0.0059(19)
C6 0.033(2) 0.033(3) 0.032(2) 0.009(2) 0.017(2) 0.010(2)
C7 0.033(3) 0.029(3) 0.043(3) -0.001(2) 0.020(2) 0.006(2)
C8 0.051(3) 0.030(3) 0.047(3) -0.002(2) 0.025(3) 0.004(2)
C9 0.057(3) 0.038(3) 0.044(3) 0.010(2) 0.033(3) 0.021(3)
C10 0.042(3) 0.046(3) 0.038(3) 0.018(2) 0.029(2) 0.018(2)
C11 0.038(3) 0.042(3) 0.031(3) 0.015(2) 0.018(2) 0.011(2)
C12 0.040(3) 0.097(6) 0.069(4) 0.004(4) 0.034(3) -0.009(4)
C13 0.028(2) 0.026(2) 0.029(2) 0.0009(19) 0.0101(19) -0.0061(18)
C14 0.025(2) 0.026(2) 0.026(2) -0.0038(18) 0.0135(18) -0.0064(18)
C15 0.037(3) 0.034(3) 0.041(3) -0.005(2) 0.024(2) -0.005(2)
C16 0.031(2) 0.029(2) 0.026(2) -0.0019(19) 0.0143(19) 0.0009(19)
C17 0.031(2) 0.025(2) 0.0178(19) -0.0038(17) 0.0118(18) -0.0065(18)
C18 0.021(2) 0.037(3) 0.0168(19) -0.0014(18) 0.0093(17) -0.0085(18)
C19 0.019(2) 0.044(3) 0.024(2) 0.003(2) 0.0058(18) 0.000(2)
C20 0.038(3) 0.039(3) 0.037(3) 0.007(2) 0.011(2) -0.002(2)

loop_
_atom_type_symbol
_atom_type_description
_atom_type_scat_dispersion_real
_atom_type_scat_dispersion_imag
_atom_type_scat_source
C C 0.0033 0.0016 'International Tables Vol C Tables 4.2.6.8 and 6.1.1.4'
H H 0.0000 0.0000 'International Tables Vol C Tables 4.2.6.8 and 6.1.1.4'
N N 0.0061 0.0033 'International Tables Vol C Tables 4.2.6.8 and 6.1.1.4'
O O 0.0106 0.0060 'International Tables Vol C Tables 4.2.6.8 and 6.1.1.4'
Br Br -0.2901 2.4595 'International Tables Vol C Tables 4.2.6.8 and 6.1.1.4'
Ir Ir -1.4442 7.9887 'International Tables Vol C Tables 4.2.6.8 and 6.1.1.4'

loop_
_geom_angle_atom_site_label_1
_geom_angle_atom_site_label_2
_geom_angle_atom_site_label_3
_geom_angle
C1 Ir1 C18 91.97(16)
C1 Ir1 C17 92.21(16)
C18 Ir1 C17 39.16(17)
C1 Ir1 C14 157.75(17)
C18 Ir1 C14 96.47(16)
C17 Ir1 C14 81.68(16)
C1 Ir1 C13 165.47(17)
C18 Ir1 C13 81.35(17)
C17 Ir1 C13 90.68(18)
C14 Ir1 C13 36.74(17)
C1 Ir1 Br1 89.03(10)
C18 Ir1 Br1 160.10(13)
C17 Ir1 Br1 160.66(12)
C14 Ir1 Br1 89.93(12)
C13 Ir1 Br1 92.93(13)
C1 N1 C2 110.6(4)
C1 N1 C4 124.0(4)
C2 N1 C4 125.3(4)
C1 N2 C3 111.1(3)
C1 N2 C5 124.5(4)
C3 N2 C5 124.4(4)
C11 O1 C12 116.3(5)
N2 C1 N1 104.2(3)
N2 C1 Ir1 130.4(3)
N1 C1 Ir1 125.4(3)
C3 C2 N1 107.5(4)
C3 C2 H2 126.3
N1 C2 H2 126.3
C2 C3 N2 106.7(4)
C2 C3 H3 126.7
N2 C3 H3 126.7
N1 C4 H4A 109.5
N1 C4 H4B 109.5
H4A C4 H4B 109.5
N1 C4 H4C 109.5
H4A C4 H4C 109.5
H4B C4 H4C 109.5
N2 C5 C6 112.1(4)
N2 C5 H5A 109.2
C6 C5 H5A 109.2
N2 C5 H5B 109.2
C6 C5 H5B 109.2
H5A C5 H5B 107.9
C7 C6 C11 117.7(5)
C7 C6 C5 120.6(4)
C11 C6 C5 121.7(5)
C6 C7 C8 122.9(5)
C6 C7 H7 118.5
C8 C7 H7 118.5
C9 C8 C7 117.8(5)
C9 C8 H8 121.1
C7 C8 H8 121.1
C8 C9 C10 121.4(5)
C8 C9 H9 119.3
C10 C9 H9 119.3
C9 C10 C11 119.2(5)
C9 C10 H10 120.4
C11 C10 H10 120.4
C6 C11 O1 115.1(4)
C6 C11 C10 120.9(5)
O1 C11 C10 124.0(5)
O1 C12 H12A 109.5
O1 C12 H12B 109.5
H12A C12 H12B 109.5
O1 C12 H12C 109.5
H12A C12 H12C 109.5
H12B C12 H12C 109.5
C14 C13 C20 121.3(5)
C14 C13 Ir1 70.9(3)
C20 C13 Ir1 112.7(3)
C14 C13 H13 119.4
C20 C13 H13 119.4
Ir1 C13 H13 86.6
C13 C14 C15 127.3(4)
C13 C14 Ir1 72.3(3)
C15 C14 Ir1 109.8(3)
C13 C14 H14 116.4
C15 C14 H14 116.4
Ir1 C14 H14 87.8
C14 C15 C16 113.1(4)
C14 C15 H15A 109.0
C16 C15 H15A 109.0
C14 C15 H15B 109.0
C16 C15 H15B 109.0
H15A C15 H15B 107.8
C15 C16 C17 113.0(4)
C15 C16 H16A 109.0
C17 C16 H16A 109.0
C15 C16 H16B 109.0
C17 C16 H16B 109.0
H16A C16 H16B 107.8
C18 C17 C16 122.6(4)
C18 C17 Ir1 70.1(2)
C16 C17 Ir1 113.6(3)
C18 C17 H17 118.7
C16 C17 H17 118.7
Ir1 C17 H17 86.4
C17 C18 C19 123.7(4)
C17 C18 Ir1 70.7(2)
C19 C18 Ir1 112.8(3)
C17 C18 H18 118.2
C19 C18 H18 118.2
Ir1 C18 H18 86.5
C18 C19 C20 114.7(4)
C18 C19 H19A 108.6
C20 C19 H19A 108.6
C18 C19 H19B 108.6
C20 C19 H19B 108.6
H19A C19 H19B 107.6
C13 C20 C19 111.8(4)
C13 C20 H20A 109.3
C19 C20 H20A 109.3
C13 C20 H20B 109.3
C19 C20 H20B 109.3
H20A C20 H20B 107.9

loop_
_geom_bond_atom_site_label_1
_geom_bond_atom_site_label_2
_geom_bond_distance
Ir1 C1 2.035(4)
Ir1 C18 2.098(4)
Ir1 C17 2.105(4)
Ir1 C14 2.174(4)
Ir1 C13 2.192(4)
Ir1 Br1 2.4904(6)
N1 C1 1.357(5)
N1 C2 1.385(6)
N1 C4 1.452(5)
N2 C1 1.351(5)
N2 C3 1.390(5)
N2 C5 1.463(5)
O1 C11 1.392(7)
O1 C12 1.414(7)
C2 C3 1.321(6)
C2 H2 0.9500
C3 H3 0.9500
C4 H4A 0.9800
C4 H4B 0.9800
C4 H4C 0.9800
C5 C6 1.508(6)
C5 H5A 0.9900
C5 H5B 0.9900
C6 C7 1.381(7)
C6 C11 1.385(7)
C7 C8 1.393(7)
C7 H7 0.9500
C8 C9 1.368(7)
C8 H8 0.9500
C9 C10 1.389(8)
C9 H9 0.9500
C10 C11 1.392(7)
C10 H10 0.9500
C12 H12A 0.9800
C12 H12B 0.9800
C12 H12C 0.9800
C13 C14 1.376(6)
C13 C20 1.526(7)
C13 H13 0.9500
C14 C15 1.503(6)
C14 H14 0.9500
C15 C16 1.524(6)
C15 H15A 0.9900
C15 H15B 0.9900
C16 C17 1.537(6)
C16 H16A 0.9900
C16 H16B 0.9900
C17 C18 1.409(6)
C17 H17 0.9500
C18 C19 1.500(6)
C18 H18 0.9500
C19 C20 1.535(7)
C19 H19A 0.9900
C19 H19B 0.9900
C20 H20A 0.9900
C20 H20B 0.9900

loop_
_geom_torsion_atom_site_label_1
_geom_torsion_atom_site_label_2
_geom_torsion_atom_site_label_3
_geom_torsion_atom_site_label_4
_geom_torsion
C3 N2 C1 N1 -0.5(4)
C5 N2 C1 N1 -179.1(4)
C3 N2 C1 Ir1 177.6(3)
C5 N2 C1 Ir1 -1.0(6)
C2 N1 C1 N2 0.6(4)
C4 N1 C1 N2 177.3(4)
C2 N1 C1 Ir1 -177.6(3)
C4 N1 C1 Ir1 -0.9(5)
C18 Ir1 C1 N2 64.6(4)
C17 Ir1 C1 N2 103.8(4)
C14 Ir1 C1 N2 177.1(4)
C13 Ir1 C1 N2 2.5(9)
Br1 Ir1 C1 N2 -95.5(3)
C18 Ir1 C1 N1 -117.7(3)
C17 Ir1 C1 N1 -78.5(3)
C14 Ir1 C1 N1 -5.2(6)
C13 Ir1 C1 N1 -179.8(6)
Br1 Ir1 C1 N1 82.2(3)
C1 N1 C2 C3 -0.6(5)
C4 N1 C2 C3 -177.2(4)
N1 C2 C3 N2 0.2(5)
C1 N2 C3 C2 0.2(5)
C5 N2 C3 C2 178.7(4)
C1 N2 C5 C6 111.8(4)
C3 N2 C5 C6 -66.5(5)
N2 C5 C6 C7 -80.8(5)
N2 C5 C6 C11 99.9(5)
C11 C6 C7 C8 1.8(7)
C5 C6 C7 C8 -177.6(5)
C6 C7 C8 C9 0.0(8)
C7 C8 C9 C10 -1.0(8)
C8 C9 C10 C11 0.2(8)
C7 C6 C11 O1 177.9(4)
C5 C6 C11 O1 -2.8(6)
C7 C6 C11 C10 -2.6(7)
C5 C6 C11 C10 176.8(4)
C12 O1 C11 C6 178.1(5)
C12 O1 C11 C10 -1.4(7)
C9 C10 C11 C6 1.6(7)
C9 C10 C11 O1 -178.9(5)
C1 Ir1 C13 C14 176.6(6)
C18 Ir1 C13 C14 113.2(3)
C17 Ir1 C13 C14 75.0(3)
Br1 Ir1 C13 C14 -85.9(3)
C1 Ir1 C13 C20 59.8(8)
C18 Ir1 C13 C20 -3.6(4)
C17 Ir1 C13 C20 -41.7(4)
C14 Ir1 C13 C20 -116.8(5)
Br1 Ir1 C13 C20 157.3(3)
C20 C13 C14 C15 3.7(7)
Ir1 C13 C14 C15 -101.7(4)
C20 C13 C14 Ir1 105.5(4)
C1 Ir1 C14 C13 -177.7(4)
C18 Ir1 C14 C13 -66.1(3)
C17 Ir1 C14 C13 -102.5(3)
Br1 Ir1 C14 C13 95.0(3)
C1 Ir1 C14 C15 -53.6(6)
C18 Ir1 C14 C15 58.0(3)
C17 Ir1 C14 C15 21.6(3)
C13 Ir1 C14 C15 124.1(5)
Br1 Ir1 C14 C15 -140.9(3)
C13 C14 C15 C16 49.4(6)
Ir1 C14 C15 C16 -33.0(5)
C14 C15 C16 C17 28.3(6)
C15 C16 C17 C18 -90.1(5)
C15 C16 C17 Ir1 -9.3(5)
C1 Ir1 C17 C18 -90.4(3)
C14 Ir1 C17 C18 111.1(3)
C13 Ir1 C17 C18 75.4(3)
Br1 Ir1 C17 C18 176.2(3)
C1 Ir1 C17 C16 151.7(3)
C18 Ir1 C17 C16 -117.9(4)
C14 Ir1 C17 C16 -6.8(3)
C13 Ir1 C17 C16 -42.5(3)
Br1 Ir1 C17 C16 58.4(5)
C16 C17 C18 C19 0.7(6)
Ir1 C17 C18 C19 -105.1(4)
C16 C17 C18 Ir1 105.9(4)
C1 Ir1 C18 C17 91.1(3)
C14 Ir1 C18 C17 -68.3(3)
C13 Ir1 C18 C17 -101.9(3)
Br1 Ir1 C18 C17 -176.3(3)
C1 Ir1 C18 C19 -149.6(3)
C17 Ir1 C18 C19 119.4(4)
C14 Ir1 C18 C19 51.1(3)
C13 Ir1 C18 C19 17.5(3)
Br1 Ir1 C18 C19 -57.0(5)
C17 C18 C19 C20 52.2(6)
Ir1 C18 C19 C20 -29.2(5)
C14 C13 C20 C19 -91.4(6)
Ir1 C13 C20 C19 -10.6(5)
C18 C19 C20 C13 25.8(6)
